data_2006831
loop_
_publ_author_name
'Warda, Salam A.'

_publ_section_title
Bis(3,5-dimethylpyrazole-<i>N</i>^2^)(<i>N</i>-salicylideneglycinato-<i>O</i>,<i>N</i>,<i>O</i>')copper(II)
_journal_issue 12
_journal_name_full 'Acta Crystallographica Section C'
_journal_page_first 1759
_journal_page_last 1761
_journal_paper_doi 10.1107/S0108270197009104
_journal_volume 53
_journal_year 1997
_chemical_formula_iupac '[Cu (C9 H7 O3 N) (C5 H8 N2)2]'
_chemical_formula_sum 'C19 H23 Cu N5 O3'
_chemical_formula_weight 432.96
_chemical_name_systematic
;
 Bis(3,5-dimethylpyrazole)(N-salicylideneglycinato)copper(II)
;
_space_group_IT_number 2
_symmetry_cell_setting triclinic
_symmetry_space_group_name_Hall '-P 1'
_symmetry_space_group_name_H-M 'P -1'
_audit_creation_method SHELXL-97
_cell_angle_alpha 93.046(14)
_cell_angle_beta 93.663(15)
_cell_angle_gamma 99.182(16)
_cell_formula_units_Z 2
_cell_length_a 8.9206(19)
_cell_length_b 10.484(2)
_cell_length_c 10.8614(17)
_cell_measurement_reflns_used 25
_cell_measurement_temperature 293(2)
_cell_measurement_theta_max 38.07
_cell_measurement_theta_min 34.47
_cell_volume 998.7(3)
_computing_cell_refinement 'CAD4 EXPRESS'
_computing_data_collection 'CAD4 EXPRESS (Enraf Nonius, 1992)'
_computing_data_reduction 'XCAD4 (Harms, 1997)'
_computing_molecular_graphics 'XP in SHELXTL (Siemens, 1996)'
_computing_publication_material SHELXL97
_computing_structure_refinement 'SHELXL97 (Sheldrick, 1997)'
_computing_structure_solution 'SHELXS96 (Sheldrick, 1990)'
_diffrn_ambient_temperature 293(2)
_diffrn_measurement_device_type 'Enraf Nonius CAD4'
_diffrn_measurement_method '\w/2\q scans'
_diffrn_radiation_monochromator graphite
_diffrn_radiation_source 'fine-focus sealed tube'
_diffrn_radiation_type CuK\a
_diffrn_radiation_wavelength 1.54178
_diffrn_reflns_av_R_equivalents 0.0308
_diffrn_reflns_av_sigmaI/netI 0.0093
_diffrn_reflns_limit_h_max 9
_diffrn_reflns_limit_h_min -10
_diffrn_reflns_limit_k_max 11
_diffrn_reflns_limit_k_min -11
_diffrn_reflns_limit_l_max 12
_diffrn_reflns_limit_l_min 0
_diffrn_reflns_number 3128
_diffrn_reflns_theta_full 59.95
_diffrn_reflns_theta_max 59.95
_diffrn_reflns_theta_min 4.09
_diffrn_standards_decay_% 0
_diffrn_standards_interval_time 120
_diffrn_standards_number 3
_exptl_absorpt_coefficient_mu 1.796
_exptl_absorpt_correction_type none
_exptl_crystal_colour 'Dark green'
_exptl_crystal_density_diffrn 1.440
_exptl_crystal_density_meas ?
_exptl_crystal_density_method 'not measured'
_exptl_crystal_description Prism
_exptl_crystal_F_000 450
_exptl_crystal_size_max 0.250
_exptl_crystal_size_mid 0.150
_exptl_crystal_size_min 0.125
_refine_diff_density_max 0.685
_refine_diff_density_min -0.577
_refine_ls_extinction_coef 0.0050(7)
_refine_ls_extinction_method SHELXL
_refine_ls_goodness_of_fit_ref 1.083
_refine_ls_hydrogen_treatment constr
_refine_ls_matrix_type full
_refine_ls_number_parameters 258
_refine_ls_number_reflns 2950
_refine_ls_number_restraints 0
_refine_ls_restrained_S_all 1.083
_refine_ls_R_factor_all 0.0446
_refine_ls_R_factor_gt 0.0442
_refine_ls_shift/su_max 0.000
_refine_ls_shift/su_mean 0.000
_refine_ls_structure_factor_coef Fsqd
_refine_ls_weighting_details 'w = 1/[\s^2^(Fo^2^)+(0.0753P)^2^+1.1666P] where P=(Fo^2^+2Fc^2^)/3'
_refine_ls_weighting_scheme calc
_refine_ls_wR_factor_ref 0.1280
_reflns_number_gt 2901
_reflns_number_total 2950
_reflns_threshold_expression >2\s(I)
_cod_data_source_file jz1209.cif
_cod_data_source_block saa35ohne
_cod_depositor_comments
;
The following automatic conversions were performed:
'_symmetry_cell_setting' value 'Triclinic' changed to 'triclinic'
according to '/home/saulius/struct/CIF-dictionaries/cif_core.dic'
dictionary named 'cif_core.dic' version 2.4.1 from 2010-06-29.

Automatic conversion script
Id: cif_fix_enum 1527 2010-12-29 10:47:43Z saulius 

The following automatic conversions were performed:

'_symmetry_cell_setting' value 'Triclinic' changed to 'triclinic'
according to /home/saulius/struct/CIF-dictionaries/cif_core.dic
dictionary named 'cif_core.dic' version 2.4.1 from 2010-06-29.

Automatic conversion script
Id: cif_fix_values 1715 2011-07-08 13:25:40Z adriana 

The following automatic conversions were performed:

'_exptl_crystal_density_meas' value 'none' was changed to '?' - the
value is perceived as not measured.

Automatic conversion script
Id: cif_fix_values 3008 2015-01-20 13:52:24Z robertas 

The following automatic conversions were performed:

'_refine_ls_weighting_scheme' value 'calc w =
1/[\s^2^(Fo^2^)+(0.0753P)^2^+1.1666P] where P=(Fo^2^+2Fc^2^)/3' was
changed to 'calc'. New tag '_refine_ls_weighting_details' was
created. The value of the new tag was set to 'w =
1/[\s^2^(Fo^2^)+(0.0753P)^2^+1.1666P] where P=(Fo^2^+2Fc^2^)/3'.

Automatic conversion script
Id: cif_fix_values 3143 2015-03-26 13:38:13Z robertas 
;
_cod_database_code 2006831

loop_
_symmetry_equiv_pos_as_xyz
'x, y, z'
'-x, -y, -z'

loop_
_atom_site_label
_atom_site_fract_x
_atom_site_fract_y
_atom_site_fract_z
_atom_site_U_iso_or_equiv
_atom_site_adp_type
_atom_site_calc_flag
_atom_site_refinement_flags
_atom_site_occupancy
_atom_site_disorder_assembly
_atom_site_disorder_group
_atom_site_type_symbol
Cu .68628(5) .30219(4) .22100(4) .0349(2) Uani d . 1 . . Cu
O1 .7592(3) .1928(2) .3381(2) .0519(6) Uani d . 1 . . O
N1 .7119(3) .4479(3) .3437(2) .0432(7) Uani d . 1 . . N
C1 .8156(4) .2251(4) .4516(3) .0439(8) Uani d . 1 . . C
O2 .6684(3) .4416(2) .10425(18) .0384(5) Uani d . 1 . . O
N2 .6904(3) .1784(3) .0741(2) .0373(6) Uani d . 1 . . N
C2 .8740(5) .1294(4) .5190(4) .0589(10) Uani d . 1 . . C
H2 .8727 .0477 .4807 .071 Uiso calc R 1 . . H
O3 .6184(3) .6425(2) .0996(2) .0490(6) Uani d . 1 . . O
N3 .6140(3) .2037(3) -.0318(2) .0393(6) Uani d . 1 . . N
H31 .5768 .2794 -.0373 .047 Uiso d R 1 . . H
C3 .9319(5) .1543(5) .6382(4) .0738(13) Uani d . 1 . . C
H3 .9679 .0889 .6801 .089 Uiso calc R 1 . . H
N4 .4226(3) .2793(3) .2351(2) .0411(6) Uani d . 1 . . N
C4 .9383(6) .2744(6) .6982(4) .0880(16) Uani d . 1 . . C
H4 .9780 .2899 .7798 .106 Uiso calc R 1 . . H
N5 .3314(3) .3233(3) .1483(2) .0416(6) Uani d . 1 . . N
H51 .3586 .3452 .0686 .050 Uiso d R 1 . . H
C5 .8856(6) .3703(5) .6364(4) .0763(14) Uani d . 1 . . C
H5 .8906 .4517 .6764 .092 Uiso calc R 1 . . H
C6 .8233(4) .3480(4) .5123(3) .0503(9) Uani d . 1 . . C
C7 .7693(5) .4530(4) .4546(3) .0532(9) Uani d . 1 . . C
H7 .7766 .5309 .5016 .064 Uiso calc R 1 . . H
C8 .6564(5) .5603(3) .2950(3) .0530(9) Uani d . 1 . . C
H8A .7247 .6388 .3251 .064 Uiso calc R 1 . . H
H8B .5564 .5655 .3232 .064 Uiso calc R 1 . . H
C9 .6473(4) .5482(3) .1546(3) .0371(7) Uani d . 1 . . C
C10 .6168(4) .1145(3) -.1232(3) .0434(8) Uani d . 1 . . C
C11 .6995(4) .0266(3) -.0761(3) .0473(8) Uani d . 1 . . C
H11 .7221 -.0469 -.1179 .057 Uiso calc R 1 . . H
C12 .7428(4) .0683(3) .0459(3) .0405(7) Uani d . 1 . . C
C13 .8371(5) .0061(4) .1356(4) .0566(10) Uani d . 1 . . C
H13A .8039 .0184 .2171 .085 Uiso calc R 1 . . H
H13B .9420 .0447 .1346 .085 Uiso calc R 1 . . H
H13C .8261 -.0848 .1129 .085 Uiso calc R 1 . . H
C14 .5403(5) .1206(4) -.2483(3) .0623(11) Uani d . 1 . . C
H14A .4736 .1839 -.2450 .094 Uiso calc R 1 . . H
H14B .4823 .0374 -.2746 .094 Uiso calc R 1 . . H
H14C .6157 .1446 -.3058 .094 Uiso calc R 1 . . H
C15 .1872(4) .3136(4) .1788(4) .0494(9) Uani d . 1 . . C
C16 .1838(4) .2625(4) .2914(4) .0554(10) Uani d . 1 . . C
H16 .0994 .2439 .3373 .067 Uiso calc R 1 . . H
C17 .3326(4) .2434(3) .3244(3) .0440(8) Uani d . 1 . . C
C18 .3930(5) .1915(4) .4386(3) .0604(10) Uani d . 1 . . C
H18A .4646 .1360 .4178 .091 Uiso calc R 1 . . H
H18B .3105 .1430 .4776 .091 Uiso calc R 1 . . H
H18C .4427 .2620 .4942 .091 Uiso calc R 1 . . H
C19 .0700(5) .3564(6) .0932(5) .0763(13) Uani d . 1 . . C
H19A .1177 .4246 .0462 .115 Uiso calc R 1 . . H
H19B -.0058 .3874 .1402 .115 Uiso calc R 1 . . H
H19C .0228 .2846 .0379 .115 Uiso calc R 1 . . H

loop_
_atom_site_aniso_label
_atom_site_aniso_U_11
_atom_site_aniso_U_22
_atom_site_aniso_U_33
_atom_site_aniso_U_12
_atom_site_aniso_U_13
_atom_site_aniso_U_23
Cu .0453(3) .0349(3) .0257(3) .0139(2) -.00362(19) -.00195(19)
O1 .0776(17) .0499(14) .0340(13) .0308(12) -.0031(11) .0021(10)
N1 .0602(17) .0432(15) .0267(14) .0172(13) -.0103(12) -.0030(11)
C1 .0436(18) .061(2) .0319(17) .0194(16) .0040(14) .0112(15)
O2 .0542(13) .0345(12) .0269(11) .0115(9) -.0015(9) -.0013(9)
N2 .0431(15) .0414(15) .0293(14) .0156(12) -.0008(11) -.0010(11)
C2 .070(2) .071(3) .046(2) .034(2) .0086(18) .0228(19)
O3 .0700(16) .0425(13) .0380(13) .0227(11) -.0052(11) .0045(10)
N3 .0512(16) .0405(15) .0293(14) .0202(12) -.0007(11) -.0029(11)
C3 .079(3) .096(4) .054(3) .034(3) -.007(2) .032(3)
N4 .0441(15) .0475(16) .0311(14) .0074(12) .0008(11) -.0016(12)
C4 .103(4) .110(4) .047(3) .016(3) -.032(2) .018(3)
N5 .0381(15) .0500(16) .0369(15) .0089(12) .0002(11) .0011(12)
C5 .106(4) .075(3) .041(2) .009(3) -.030(2) .005(2)
C6 .057(2) .059(2) .0334(18) .0100(17) -.0127(15) .0083(16)
C7 .078(3) .047(2) .0327(18) .0110(18) -.0124(17) -.0052(15)
C8 .089(3) .0407(19) .0321(18) .0271(18) -.0077(17) -.0056(14)
C9 .0404(17) .0399(18) .0308(16) .0097(13) -.0055(13) .0015(14)
C10 .0513(19) .0452(19) .0336(17) .0114(15) .0008(14) -.0064(14)
C11 .061(2) .0408(19) .0429(19) .0206(16) .0025(16) -.0112(15)
C12 .0465(18) .0378(17) .0389(18) .0152(14) .0006(14) -.0053(14)
C13 .069(2) .055(2) .052(2) .0334(19) -.0061(18) -.0032(17)
C14 .079(3) .078(3) .0330(19) .032(2) -.0050(18) -.0113(18)
C15 .0394(19) .058(2) .050(2) .0089(16) .0038(15) -.0071(17)
C16 .045(2) .065(2) .054(2) .0015(17) .0155(17) -.0047(18)
C17 .053(2) .0420(18) .0350(17) .0035(15) .0072(15) -.0084(14)
C18 .078(3) .067(3) .037(2) .014(2) .0133(18) .0042(18)
C19 .039(2) .109(4) .081(3) .018(2) -.006(2) .004(3)

loop_
_atom_type_symbol
_atom_type_description
_atom_type_scat_dispersion_real
_atom_type_scat_dispersion_imag
_atom_type_scat_source
C C 0.0181 0.0091 'International Tables Vol C Tables 4.2.6.8 and 6.1.1.4'
H H 0.0000 0.0000 'International Tables Vol C Tables 4.2.6.8 and 6.1.1.4'
N N 0.0311 0.0180 'International Tables Vol C Tables 4.2.6.8 and 6.1.1.4'
O O 0.0492 0.0322 'International Tables Vol C Tables 4.2.6.8 and 6.1.1.4'
Cu Cu -1.9646 0.5888 'International Tables Vol C Tables 4.2.6.8 and 6.1.1.4'

loop_
_geom_angle_atom_site_label_1
_geom_angle_atom_site_label_2
_geom_angle_atom_site_label_3
_geom_angle
_geom_angle_publ_flag
O1 Cu N1 91.86(11) y
O1 Cu O2 164.41(11) y
N1 Cu O2 82.28(10) y
O1 Cu N2 94.82(10) y
N1 Cu N2 167.52(12) y
O2 Cu N2 88.55(9) y
O1 Cu N4 106.30(11) y
N1 Cu N4 88.96(11) y
O2 Cu N4 88.10(9) y
N2 Cu N4 99.22(10) y
C1 O1 Cu 127.6(2) ?
C7 N1 C8 120.3(3) ?
C7 N1 Cu 127.6(3) ?
C8 N1 Cu 112.1(2) ?
O1 C1 C6 125.0(3) ?
O1 C1 C2 117.8(3) ?
C6 C1 C2 117.2(3) ?
C9 O2 Cu 114.87(19) ?
C12 N2 N3 104.7(2) ?
C12 N2 Cu 139.1(2) ?
N3 N2 Cu 116.08(19) ?
C3 C2 C1 121.6(4) ?
C3 C2 H2 119.2 ?
C1 C2 H2 119.2 ?
C10 N3 N2 112.4(3) ?
C10 N3 H31 126.8 ?
N2 N3 H31 120.4 ?
C2 C3 C4 121.3(4) ?
C2 C3 H3 119.3 ?
C4 C3 H3 119.3 ?
C17 N4 N5 105.0(3) ?
C17 N4 Cu 133.0(2) ?
N5 N4 Cu 121.4(2) ?
C5 C4 C3 119.2(4) ?
C5 C4 H4 120.4 ?
C3 C4 H4 120.4 ?
C15 N5 N4 112.5(3) ?
C15 N5 H51 121.4 ?
N4 N5 H51 125.3 ?
C4 C5 C6 121.1(5) ?
C4 C5 H5 119.4 ?
C6 C5 H5 119.4 ?
C1 C6 C5 119.6(4) ?
C1 C6 C7 122.7(3) ?
C5 C6 C7 117.7(4) ?
N1 C7 C6 124.8(3) ?
N1 C7 H7 117.6 ?
C6 C7 H7 117.6 ?
N1 C8 C9 109.6(3) ?
N1 C8 H8A 109.8 ?
C9 C8 H8A 109.8 ?
N1 C8 H8B 109.8 ?
C9 C8 H8B 109.8 ?
H8A C8 H8B 108.2 ?
O3 C9 O2 125.7(3) ?
O3 C9 C8 117.4(3) ?
O2 C9 C8 117.0(3) ?
N3 C10 C11 106.2(3) ?
N3 C10 C14 122.4(3) ?
C11 C10 C14 131.4(3) ?
C10 C11 C12 106.7(3) ?
C10 C11 H11 126.7 ?
C12 C11 H11 126.7 ?
N2 C12 C11 110.0(3) ?
N2 C12 C13 123.0(3) ?
C11 C12 C13 127.0(3) ?
C12 C13 H13A 109.5 ?
C12 C13 H13B 109.5 ?
H13A C13 H13B 109.5 ?
C12 C13 H13C 109.5 ?
H13A C13 H13C 109.5 ?
H13B C13 H13C 109.5 ?
C10 C14 H14A 109.5 ?
C10 C14 H14B 109.5 ?
H14A C14 H14B 109.5 ?
C10 C14 H14C 109.5 ?
H14A C14 H14C 109.5 ?
H14B C14 H14C 109.5 ?
N5 C15 C16 106.2(3) ?
N5 C15 C19 119.9(4) ?
C16 C15 C19 133.9(4) ?
C15 C16 C17 106.4(3) ?
C15 C16 H16 126.8 ?
C17 C16 H16 126.8 ?
N4 C17 C16 109.9(3) ?
N4 C17 C18 121.2(3) ?
C16 C17 C18 128.9(3) ?
C17 C18 H18A 109.5 ?
C17 C18 H18B 109.5 ?
H18A C18 H18B 109.5 ?
C17 C18 H18C 109.5 ?
H18A C18 H18C 109.5 ?
H18B C18 H18C 109.5 ?
C15 C19 H19A 109.5 ?
C15 C19 H19B 109.5 ?
H19A C19 H19B 109.5 ?
C15 C19 H19C 109.5 ?
H19A C19 H19C 109.5 ?
H19B C19 H19C 109.5 ?

loop_
_geom_bond_atom_site_label_1
_geom_bond_atom_site_label_2
_geom_bond_site_symmetry_2
_geom_bond_distance
_geom_bond_publ_flag
Cu O1 . 1.909(2) y
Cu N1 . 1.948(3) y
Cu O2 . 2.004(2) y
Cu N2 . 2.009(3) y
Cu N4 . 2.342(3) y
O1 C1 . 1.307(4) ?
N1 C7 . 1.274(4) ?
N1 C8 . 1.460(4) ?
C1 C6 . 1.405(5) ?
C1 C2 . 1.418(5) ?
O2 C9 . 1.264(4) ?
N2 C12 . 1.341(4) ?
N2 N3 . 1.359(4) ?
C2 C3 . 1.358(6) ?
C2 H2 . .9300 ?
O3 C9 . 1.235(4) ?
N3 C10 . 1.331(4) ?
N3 H31 . .9116 ?
C3 C4 . 1.378(8) ?
C3 H3 . .9300 ?
N4 C17 . 1.330(4) ?
N4 N5 . 1.354(4) ?
C4 C5 . 1.366(7) ?
C4 H4 . .9300 ?
N5 C15 . 1.338(4) ?
N5 H51 . .9440 ?
C5 C6 . 1.417(5) ?
C5 H5 . .9300 ?
C6 C7 . 1.429(5) ?
C7 H7 . .9300 ?
C8 C9 . 1.519(4) ?
C8 H8A . .9700 ?
C8 H8B . .9700 ?
C10 C11 . 1.369(5) ?
C10 C14 . 1.490(5) ?
C11 C12 . 1.384(5) ?
C11 H11 . .9300 ?
C12 C13 . 1.490(5) ?
C13 H13A . .9600 ?
C13 H13B . .9600 ?
C13 H13C . .9600 ?
C14 H14A . .9600 ?
C14 H14B . .9600 ?
C14 H14C . .9600 ?
C15 C16 . 1.361(6) ?
C15 C19 . 1.494(6) ?
C16 C17 . 1.401(5) ?
C16 H16 . .9300 ?
C17 C18 . 1.485(5) ?
C18 H18A . .9600 ?
C18 H18B . .9600 ?
C18 H18C . .9600 ?
C19 H19A . .9600 ?
C19 H19B . .9600 ?
C19 H19C . .9600 ?

loop_
_geom_hbond_atom_site_label_D
_geom_hbond_atom_site_label_H
_geom_hbond_atom_site_label_A
_geom_hbond_site_symmetry_A
_geom_hbond_distance_DH
_geom_hbond_distance_HA
_geom_hbond_distance_DA
_geom_hbond_angle_DHA
_geom_hbond_publ_flag
N3 H31 O3 2_665 0.91 2.13 2.905(4) 142.7 yes
N5 H51 O3 2_665 0.94 1.86 2.790(4) 167.7 yes

loop_
_geom_torsion_atom_site_label_1
_geom_torsion_atom_site_label_2
_geom_torsion_atom_site_label_3
_geom_torsion_atom_site_label_4
_geom_torsion
N1 Cu O1 C1 -5.8(3)
O2 Cu O1 C1 61.7(5)
N2 Cu O1 C1 163.7(3)
N4 Cu O1 C1 -95.2(3)
O1 Cu N1 C7 4.4(4)
O2 Cu N1 C7 -161.1(4)
N2 Cu N1 C7 -118.0(5)
N4 Cu N1 C7 110.7(3)
O1 Cu N1 C8 -175.7(3)
O2 Cu N1 C8 18.8(3)
N2 Cu N1 C8 61.8(6)
N4 Cu N1 C8 -69.5(3)
Cu O1 C1 C6 4.7(5)
Cu O1 C1 C2 -175.1(3)
O1 Cu O2 C9 -83.2(4)
N1 Cu O2 C9 -14.5(2)
N2 Cu O2 C9 173.9(2)
N4 Cu O2 C9 74.7(2)
O1 Cu N2 C12 -10.5(4)
N1 Cu N2 C12 111.7(5)
O2 Cu N2 C12 154.2(4)
N4 Cu N2 C12 -117.9(4)
O1 Cu N2 N3 165.8(2)
N1 Cu N2 N3 -72.0(5)
O2 Cu N2 N3 -29.4(2)
N4 Cu N2 N3 58.4(2)
O1 C1 C2 C3 -178.7(4)
C6 C1 C2 C3 1.5(6)
C12 N2 N3 C10 0.2(4)
Cu N2 N3 C10 -177.4(2)
C1 C2 C3 C4 -1.0(7)
O1 Cu N4 C17 23.7(3)
N1 Cu N4 C17 -67.9(3)
O2 Cu N4 C17 -150.2(3)
N2 Cu N4 C17 121.6(3)
O1 Cu N4 N5 -166.7(2)
N1 Cu N4 N5 101.6(2)
O2 Cu N4 N5 19.3(2)
N2 Cu N4 N5 -68.9(2)
C2 C3 C4 C5 -0.1(8)
C17 N4 N5 C15 -1.4(4)
Cu N4 N5 C15 -173.5(2)
C3 C4 C5 C6 0.6(9)
O1 C1 C6 C5 179.2(4)
C2 C1 C6 C5 -1.0(6)
O1 C1 C6 C7 -0.2(6)
C2 C1 C6 C7 179.6(4)
C4 C5 C6 C1 0.0(7)
C4 C5 C6 C7 179.4(5)
C8 N1 C7 C6 178.3(4)
Cu N1 C7 C6 -1.9(6)
C1 C6 C7 N1 -1.3(6)
C5 C6 C7 N1 179.3(4)
C7 N1 C8 C9 159.9(3)
Cu N1 C8 C9 -19.9(4)
Cu O2 C9 O3 -172.5(3)
Cu O2 C9 C8 6.7(4)
N1 C8 C9 O3 -172.1(3)
N1 C8 C9 O2 8.7(5)
N2 N3 C10 C11 -0.4(4)
N2 N3 C10 C14 179.7(3)
N3 C10 C11 C12 0.4(4)
C14 C10 C11 C12 -179.6(4)
N3 N2 C12 C11 0.1(4)
Cu N2 C12 C11 176.7(3)
N3 N2 C12 C13 178.7(3)
Cu N2 C12 C13 -4.7(6)
C10 C11 C12 N2 -0.4(4)
C10 C11 C12 C13 -178.8(4)
N4 N5 C15 C16 0.8(4)
N4 N5 C15 C19 -179.4(3)
N5 C15 C16 C17 0.1(4)
C19 C15 C16 C17 -179.7(4)
N5 N4 C17 C16 1.4(4)
Cu N4 C17 C16 172.1(2)
N5 N4 C17 C18 -178.8(3)
Cu N4 C17 C18 -8.0(5)
C15 C16 C17 N4 -1.0(4)
C15 C16 C17 C18 179.2(4)
